data_2206622
loop_
_publ_author_name
'Cai, Yi-Min'
'Fang, Hua'
'Zeng, Qing-Le'
'Zhao, Yu-Fen'

_publ_section_title
(1<i>S</i>,4<i>R</i>)-<i>N</i>-[(<i>S</i>)-2-Hydroxy-1-phenylethyl]-7,7-dimethyl-2-oxobicyclo[2.2.1]heptane-1-carboxamide
_journal_coeditor_code BH6013
_journal_issue 9
_journal_name_full 'Acta Crystallographica Section E'
_journal_page_first o2833
_journal_page_last o2835
_journal_paper_doi 10.1107/S1600536805024724
_journal_volume 61
_journal_year 2005
_chemical_formula_iupac 'C18 H23 N O3'
_chemical_formula_moiety 'C18 H23 N O3'
_chemical_formula_sum 'C18 H23 N O3'
_chemical_formula_weight 301.37
_chemical_name_systematic
;
(1S,4R)-N-[(S)-2-Hydroxy-1-phenylethyl]-7,7-dimethyl-2-
oxobicyclo[2.2.1]heptane-1-carboxamide
;
_space_group_IT_number 19
_symmetry_cell_setting orthorhombic
_symmetry_space_group_name_Hall 'P 2ac 2ab'
_symmetry_space_group_name_H-M 'P 21 21 21'
_atom_sites_solution_hydrogens geom
_atom_sites_solution_primary direct
_atom_sites_solution_secondary difmap
_audit_creation_method SHELXL97
_cell_angle_alpha 90.00
_cell_angle_beta 90.00
_cell_angle_gamma 90.00
_cell_formula_units_Z 4
_cell_length_a 10.117(5)
_cell_length_b 10.401(5)
_cell_length_c 13.934(7)
_cell_measurement_reflns_used 3471
_cell_measurement_temperature 273(2)
_cell_measurement_theta_max 27.85
_cell_measurement_theta_min 2.42
_cell_volume 1466.2(13)
_computing_cell_refinement SMART
_computing_data_collection 'SMART (Bruker, 2001)'
_computing_data_reduction 'SAINT (Bruker, 2001)'
_computing_molecular_graphics 'ORTEP-3 (Farrugia, 1997)'
_computing_publication_material SHELXL97
_computing_structure_refinement 'SHELXL97 (Sheldrick, 1997)'
_computing_structure_solution 'SHELXS97 (Sheldrick, 1997)'
_diffrn_ambient_temperature 273(2)
_diffrn_measured_fraction_theta_full 0.988
_diffrn_measured_fraction_theta_max 0.988
_diffrn_measurement_device_type 'Bruker APEX area-detector'
_diffrn_measurement_method '\f and \w'
_diffrn_radiation_monochromator graphite
_diffrn_radiation_source 'fine-focus sealed tube'
_diffrn_radiation_type Mo-K\a
_diffrn_radiation_wavelength 0.71073
_diffrn_reflns_av_R_equivalents 0.0182
_diffrn_reflns_av_sigmaI/netI 0.0234
_diffrn_reflns_limit_h_max 12
_diffrn_reflns_limit_h_min -6
_diffrn_reflns_limit_k_max 12
_diffrn_reflns_limit_k_min -12
_diffrn_reflns_limit_l_max 17
_diffrn_reflns_limit_l_min -14
_diffrn_reflns_number 4877
_diffrn_reflns_theta_full 25.99
_diffrn_reflns_theta_max 25.99
_diffrn_reflns_theta_min 2.44
_diffrn_standards_decay_% 0
_diffrn_standards_interval_count 0
_diffrn_standards_interval_time 0
_diffrn_standards_number 0
_exptl_absorpt_coefficient_mu 0.092
_exptl_absorpt_correction_T_max 0.9890
_exptl_absorpt_correction_T_min 0.9818
_exptl_absorpt_correction_type multi-scan
_exptl_absorpt_process_details '(SADABS; Bruker, 2001)'
_exptl_crystal_colour colorless
_exptl_crystal_density_diffrn 1.365
_exptl_crystal_density_method 'not measured'
_exptl_crystal_description irregular
_exptl_crystal_F_000 648
_exptl_crystal_size_max 0.20
_exptl_crystal_size_mid 0.20
_exptl_crystal_size_min 0.12
_refine_diff_density_max 0.181
_refine_diff_density_min -0.199
_refine_ls_extinction_method none
_refine_ls_goodness_of_fit_ref 1.233
_refine_ls_hydrogen_treatment constr
_refine_ls_matrix_type full
_refine_ls_number_parameters 199
_refine_ls_number_reflns 1644
_refine_ls_number_restraints 17
_refine_ls_restrained_S_all 1.416
_refine_ls_R_factor_all 0.0449
_refine_ls_R_factor_gt 0.0394
_refine_ls_shift/su_max 0.000
_refine_ls_shift/su_mean 0.000
_refine_ls_structure_factor_coef Fsqd
_refine_ls_weighting_details 'calc w = 1/[\s^2^(Fo^2^)+(0.0648P)^2^+0.1311P] where P = (Fo^2^+2Fc^2^)/3'
_refine_ls_weighting_scheme calc
_refine_ls_wR_factor_gt 0.1109
_refine_ls_wR_factor_ref 0.1164
_reflns_number_gt 1491
_reflns_number_total 1644
_reflns_threshold_expression I>2\s(I)
_cod_data_source_file bh6013.cif
_cod_data_source_block I
_cod_depositor_comments
;
The following automatic conversions were performed:
'_exptl_absorpt_correction_type' value 'Multi-scan' changed to
'multi-scan' according to
'/home/saulius/struct/CIF-dictionaries/cif_core.dic' dictionary named
'cif_core.dic' version 2.4.1 from 2010-06-29.

Automatic conversion script
Id: cif_fix_enum 1527 2010-12-29 10:47:43Z saulius 

The following automatic conversions were performed:

'_exptl_absorpt_correction_type' value 'Multi-scan' changed to
'multi-scan' according to
/home/saulius/struct/CIF-dictionaries/cif_core.dic dictionary named
'cif_core.dic' version 2.4.1 from 2010-06-29.

Automatic conversion script
Id: cif_fix_values 1715 2011-07-08 13:25:40Z adriana 
;
_cod_original_cell_volume 1466.3(12)
_cod_database_code 2206622

loop_
_symmetry_equiv_pos_as_xyz
'x, y, z'
'-x+1/2, -y, z+1/2'
'-x, y+1/2, -z+1/2'
'x+1/2, -y+1/2, -z'

loop_
_atom_site_label
_atom_site_fract_x
_atom_site_fract_y
_atom_site_fract_z
_atom_site_U_iso_or_equiv
_atom_site_adp_type
_atom_site_calc_flag
_atom_site_refinement_flags
_atom_site_occupancy
_atom_site_type_symbol
N1 0.1491(2) 0.6467(2) 0.22610(18) 0.0382(5) Uani d . 1 N
H1C 0.1526 0.5642 0.2291 0.046 Uiso calc R 1 H
O1 0.2983(2) 0.4310(2) 0.2254(2) 0.0646(7) Uani d . 1 O
O2 -0.0456(2) 0.5201(2) 0.33016(16) 0.0517(6) Uani d . 1 O
H2D -0.1052 0.4668 0.3274 0.078 Uiso calc R 1 H
O3 0.2398(2) 0.82194(19) 0.16849(17) 0.0540(6) Uani d . 1 O
C1 0.4874(3) 0.6792(4) 0.2092(2) 0.0538(8) Uani d . 1 C
H1A 0.4895 0.7723 0.2130 0.065 Uiso calc R 1 H
H1B 0.4911 0.6441 0.2736 0.065 Uiso calc R 1 H
C2 0.3111(3) 0.5799(4) -0.0134(2) 0.0556(9) Uani d . 1 C
H2A 0.3429 0.5857 -0.0782 0.083 Uiso calc R 1 H
H2B 0.2282 0.6243 -0.0082 0.083 Uiso calc R 1 H
H2C 0.2992 0.4912 0.0035 0.083 Uiso calc R 1 H
C3 0.0097(3) 0.9098(3) 0.4887(3) 0.0558(9) Uani d DU 1 C
H3A -0.0540 0.9605 0.5185 0.067 Uiso calc R 1 H
C4 0.6001(3) 0.6298(4) 0.1493(3) 0.0583(9) Uani d . 1 C
H4A 0.6531 0.6999 0.1243 0.070 Uiso calc R 1 H
H4B 0.6563 0.5725 0.1861 0.070 Uiso calc R 1 H
C5 0.4765(3) 0.4409(3) 0.1142(3) 0.0516(8) Uani d . 1 C
H5A 0.4444 0.3821 0.0654 0.062 Uiso calc R 1 H
H5B 0.5419 0.3974 0.1534 0.062 Uiso calc R 1 H
C6 -0.0758(3) 0.6225(3) 0.2718(2) 0.0430(7) Uani d . 1 C
H6A -0.1526 0.6673 0.2966 0.052 Uiso calc R 1 H
H6B -0.0964 0.5920 0.2077 0.052 Uiso calc R 1 H
C7 0.2211(3) 0.8213(3) 0.4872(2) 0.0481(7) Uani d DU 1 C
H7A 0.3042 0.8121 0.5148 0.058 Uiso calc R 1 H
C8 -0.0180(3) 0.8494(3) 0.4040(2) 0.0477(7) Uani d DU 1 C
H8A -0.1002 0.8615 0.3756 0.057 Uiso calc R 1 H
C9 0.5313(3) 0.5597(3) 0.0707(2) 0.0422(7) Uani d . 1 C
H9A 0.5856 0.5450 0.0135 0.051 Uiso calc R 1 H
C10 0.1320(3) 0.8952(3) 0.5293(3) 0.0520(8) Uani d DU 1 C
H10A 0.1523 0.9371 0.5863 0.062 Uiso calc R 1 H
C11 0.0384(3) 0.7115(3) 0.2678(2) 0.0377(6) Uani d . 1 C
H11A 0.0142 0.7812 0.2239 0.045 Uiso calc R 1 H
C12 0.4399(4) 0.7706(3) 0.0164(3) 0.0555(9) Uani d . 1 C
H12A 0.4671 0.7650 -0.0495 0.083 Uiso calc R 1 H
H12B 0.5098 0.8075 0.0539 0.083 Uiso calc R 1 H
H12C 0.3625 0.8237 0.0211 0.083 Uiso calc R 1 H
C13 0.3663(3) 0.4918(3) 0.1736(2) 0.0438(7) Uani d . 1 C
C14 0.3641(3) 0.6336(3) 0.15710(19) 0.0338(6) Uani d . 1 C
C15 0.1927(3) 0.7580(3) 0.40342(19) 0.0420(6) Uani d DU 1 C
H15A 0.2562 0.7051 0.3757 0.050 Uiso calc R 1 H
C16 0.4092(3) 0.6400(3) 0.05296(19) 0.0358(6) Uani d . 1 C
C17 0.2445(3) 0.7083(3) 0.18385(19) 0.0370(6) Uani d . 1 C
C18 0.0725(2) 0.7714(3) 0.3600(2) 0.0361(6) Uani d DU 1 C

loop_
_atom_site_aniso_label
_atom_site_aniso_U_11
_atom_site_aniso_U_22
_atom_site_aniso_U_33
_atom_site_aniso_U_12
_atom_site_aniso_U_13
_atom_site_aniso_U_23
N1 0.0372(12) 0.0320(11) 0.0454(12) 0.0023(10) 0.0093(10) 0.0022(11)
O1 0.0582(13) 0.0493(13) 0.0863(17) 0.0084(12) 0.0223(14) 0.0294(13)
O2 0.0497(12) 0.0474(12) 0.0581(13) -0.0146(10) -0.0060(11) 0.0089(11)
O3 0.0587(14) 0.0319(10) 0.0715(14) 0.0067(9) 0.0266(12) 0.0087(10)
C1 0.0457(17) 0.072(2) 0.0441(16) -0.0059(16) -0.0056(14) -0.0100(17)
C2 0.0483(17) 0.071(2) 0.0477(18) 0.0100(17) -0.0098(15) -0.0123(16)
C3 0.0481(17) 0.0438(16) 0.075(2) 0.0041(15) 0.0056(17) -0.0200(16)
C4 0.0376(15) 0.076(2) 0.062(2) -0.0037(16) -0.0049(15) -0.004(2)
C5 0.0477(16) 0.0425(16) 0.064(2) 0.0107(14) 0.0072(15) 0.0059(16)
C6 0.0347(14) 0.0528(17) 0.0416(15) -0.0005(13) -0.0027(12) -0.0007(15)
C7 0.0417(15) 0.0536(18) 0.0489(17) -0.0031(14) -0.0030(13) 0.0058(14)
C8 0.0358(14) 0.0404(15) 0.067(2) 0.0045(13) -0.0016(14) -0.0069(16)
C9 0.0341(13) 0.0480(16) 0.0445(15) 0.0066(13) 0.0049(12) 0.0005(13)
C10 0.0554(18) 0.0459(17) 0.0548(19) -0.0074(15) -0.0002(16) -0.0072(15)
C11 0.0341(13) 0.0404(14) 0.0386(14) 0.0040(12) 0.0063(11) 0.0075(12)
C12 0.0585(19) 0.0521(19) 0.0560(19) 0.0063(16) 0.0190(16) 0.0148(16)
C13 0.0397(15) 0.0408(15) 0.0508(17) 0.0045(12) 0.0038(13) 0.0107(14)
C14 0.0344(13) 0.0343(14) 0.0327(13) -0.0010(11) 0.0028(11) 0.0006(12)
C15 0.0360(13) 0.0448(15) 0.0451(15) 0.0059(13) 0.0049(12) 0.0063(13)
C16 0.0340(13) 0.0370(14) 0.0363(14) 0.0017(12) 0.0037(11) -0.0001(12)
C17 0.0393(14) 0.0352(14) 0.0364(14) 0.0012(11) 0.0052(11) 0.0000(11)
C18 0.0338(12) 0.0303(13) 0.0442(14) -0.0019(11) 0.0063(11) 0.0072(11)

loop_
_atom_type_symbol
_atom_type_description
_atom_type_scat_dispersion_real
_atom_type_scat_dispersion_imag
_atom_type_scat_source
C C 0.0033 0.0016 'International Tables Vol C Tables 4.2.6.8 and 6.1.1.4'
H H 0.0000 0.0000 'International Tables Vol C Tables 4.2.6.8 and 6.1.1.4'
N N 0.0061 0.0033 'International Tables Vol C Tables 4.2.6.8 and 6.1.1.4'
O O 0.0106 0.0060 'International Tables Vol C Tables 4.2.6.8 and 6.1.1.4'

loop_
_geom_angle_atom_site_label_1
_geom_angle_atom_site_label_2
_geom_angle_atom_site_label_3
_geom_angle
_geom_angle_publ_flag
C17 N1 C11 122.2(2) yes
C17 N1 H1C 118.9 no
C11 N1 H1C 118.9 no
C6 O2 H2D 109.5 no
C4 C1 C14 104.5(2) no
C4 C1 H1A 110.8 no
C14 C1 H1A 110.8 no
C4 C1 H1B 110.8 no
C14 C1 H1B 110.8 no
H1A C1 H1B 108.9 no
C16 C2 H2A 109.5 no
C16 C2 H2B 109.5 no
H2A C2 H2B 109.5 no
C16 C2 H2C 109.5 no
H2A C2 H2C 109.5 no
H2B C2 H2C 109.5 no
C10 C3 C8 119.4(3) no
C10 C3 H3A 120.3 no
C8 C3 H3A 120.3 no
C9 C4 C1 102.8(3) no
C9 C4 H4A 111.2 no
C1 C4 H4A 111.2 no
C9 C4 H4B 111.2 no
C1 C4 H4B 111.2 no
H4A C4 H4B 109.1 no
C13 C5 C9 102.2(3) no
C13 C5 H5A 111.3 no
C9 C5 H5A 111.3 no
C13 C5 H5B 111.3 no
C9 C5 H5B 111.3 no
H5A C5 H5B 109.2 no
O2 C6 C11 109.5(2) no
O2 C6 H6A 109.8 no
C11 C6 H6A 109.8 no
O2 C6 H6B 109.8 no
C11 C6 H6B 109.8 no
H6A C6 H6B 108.2 no
C10 C7 C15 121.0(3) no
C10 C7 H7A 119.5 no
C15 C7 H7A 119.5 no
C3 C8 C18 121.5(3) no
C3 C8 H8A 119.2 no
C18 C8 H8A 119.2 no
C5 C9 C4 106.4(3) no
C5 C9 C16 102.8(2) no
C4 C9 C16 103.4(2) no
C5 C9 H9A 114.3 no
C4 C9 H9A 114.3 no
C16 C9 H9A 114.3 no
C7 C10 C3 119.8(3) no
C7 C10 H10A 120.1 no
C3 C10 H10A 120.1 no
N1 C11 C18 111.8(2) yes
N1 C11 C6 109.3(2) yes
C18 C11 C6 114.5(2) no
N1 C11 H11A 106.9 no
C18 C11 H11A 106.9 no
C6 C11 H11A 106.9 no
C16 C12 H12A 109.5 no
C16 C12 H12B 109.5 no
H12A C12 H12B 109.5 no
C16 C12 H12C 109.5 no
H12A C12 H12C 109.5 no
H12B C12 H12C 109.5 no
O1 C13 C5 126.0(3) yes
O1 C13 C14 127.9(3) yes
C5 C13 C14 106.1(3) no
C17 C14 C13 119.4(2) no
C17 C14 C1 112.7(2) no
C13 C14 C1 102.8(3) no
C17 C14 C16 117.4(2) no
C13 C14 C16 100.7(2) no
C1 C14 C16 101.3(2) no
C18 C15 C7 120.9(3) no
C18 C15 H15A 119.5 no
C7 C15 H15A 119.5 no
C2 C16 C12 108.0(3) no
C2 C16 C9 114.4(2) no
C12 C16 C9 113.0(2) no
C2 C16 C14 111.9(2) no
C12 C16 C14 115.4(2) no
C9 C16 C14 93.7(2) no
O3 C17 N1 122.4(3) yes
O3 C17 C14 120.1(3) yes
N1 C17 C14 117.4(2) yes
C15 C18 C8 117.3(3) no
C15 C18 C11 123.5(2) no
C8 C18 C11 119.1(2) no

loop_
_geom_bond_atom_site_label_1
_geom_bond_atom_site_label_2
_geom_bond_distance
_geom_bond_publ_flag
N1 C17 1.300(4) yes
N1 C11 1.430(3) yes
N1 H1C 0.8600 no
O1 C13 1.181(4) yes
O2 C6 1.375(4) yes
O2 H2D 0.8200 no
O3 C17 1.202(4) yes
C1 C4 1.503(5) no
C1 C14 1.519(4) no
C1 H1A 0.9700 no
C1 H1B 0.9700 no
C2 C16 1.494(4) no
C2 H2A 0.9600 no
C2 H2B 0.9600 no
C2 H2C 0.9600 no
C3 C10 1.369(4) no
C3 C8 1.365(4) no
C3 H3A 0.9300 no
C4 C9 1.489(5) no
C4 H4A 0.9700 no
C4 H4B 0.9700 no
C5 C13 1.486(4) no
C5 C9 1.484(5) no
C5 H5A 0.9700 no
C5 H5B 0.9700 no
C6 C11 1.481(4) no
C6 H6A 0.9700 no
C6 H6B 0.9700 no
C7 C10 1.322(4) no
C7 C15 1.370(4) no
C7 H7A 0.9300 no
C8 C18 1.368(3) no
C8 H8A 0.9300 no
C9 C16 1.511(4) no
C9 H9A 0.9800 no
C10 H10A 0.9300 no
C11 C18 1.469(4) no
C11 H11A 0.9800 no
C12 C16 1.484(4) no
C12 H12A 0.9600 no
C12 H12B 0.9600 no
C12 H12C 0.9600 no
C13 C14 1.493(4) no
C14 C17 1.486(4) no
C14 C16 1.523(4) no
C15 C18 1.366(3) no
C15 H15A 0.9300 no

loop_
_geom_hbond_atom_site_label_D
_geom_hbond_atom_site_label_H
_geom_hbond_atom_site_label_A
_geom_hbond_site_symmetry_A
_geom_hbond_distance_DH
_geom_hbond_distance_HA
_geom_hbond_distance_DA
_geom_hbond_angle_DHA
_geom_hbond_publ_flag
O2 H2D O3 3_545 0.82 2.03 2.847(3) 17 yes

loop_
_geom_torsion_atom_site_label_1
_geom_torsion_atom_site_label_2
_geom_torsion_atom_site_label_3
_geom_torsion_atom_site_label_4
_geom_torsion
_geom_torsion_publ_flag
C14 C1 C4 C9 -0.9(4) no
C10 C3 C8 C18 1.9(5) no
C13 C5 C9 C4 71.8(3) no
C13 C5 C9 C16 -36.6(3) no
C1 C4 C9 C5 -72.1(3) no
C1 C4 C9 C16 35.8(3) no
C15 C7 C10 C3 -0.4(5) no
C8 C3 C10 C7 -1.1(5) no
C17 N1 C11 C18 -76.3(3) no
C17 N1 C11 C6 155.7(3) no
O2 C6 C11 N1 62.7(3) no
O2 C6 C11 C18 -63.8(3) no
C9 C5 C13 O1 -176.0(3) no
C9 C5 C13 C14 1.8(3) no
O1 C13 C14 C17 -19.2(5) no
C5 C13 C14 C17 163.1(2) no
O1 C13 C14 C1 106.4(4) no
C5 C13 C14 C1 -71.3(3) no
O1 C13 C14 C16 -149.3(3) no
C5 C13 C14 C16 33.0(3) no
C4 C1 C14 C17 -160.0(3) no
C4 C1 C14 C13 70.2(3) no
C4 C1 C14 C16 -33.6(3) no
C10 C7 C15 C18 1.3(5) no
C5 C9 C16 C2 -60.7(3) no
C4 C9 C16 C2 -171.2(3) no
C5 C9 C16 C12 175.2(3) no
C4 C9 C16 C12 64.6(3) no
C5 C9 C16 C14 55.5(3) no
C4 C9 C16 C14 -55.1(3) no
C17 C14 C16 C2 -65.7(3) no
C13 C14 C16 C2 65.6(3) no
C1 C14 C16 C2 171.2(3) no
C17 C14 C16 C12 58.4(3) no
C13 C14 C16 C12 -170.3(3) no
C1 C14 C16 C12 -64.8(3) no
C17 C14 C16 C9 176.1(2) no
C13 C14 C16 C9 -52.6(2) no
C1 C14 C16 C9 52.9(3) no
C11 N1 C17 O3 -7.7(5) no
C11 N1 C17 C14 170.4(2) no
C13 C14 C17 O3 -177.9(3) no
C1 C14 C17 O3 61.3(4) no
C16 C14 C17 O3 -55.8(4) no
C13 C14 C17 N1 3.9(4) no
C1 C14 C17 N1 -116.8(3) no
C16 C14 C17 N1 126.0(3) no
C7 C15 C18 C8 -0.6(4) no
C7 C15 C18 C11 176.8(3) no
C3 C8 C18 C15 -1.0(4) no
C3 C8 C18 C11 -178.5(3) no
N1 C11 C18 C15 -4.6(4) no
C6 C11 C18 C15 120.5(3) no
N1 C11 C18 C8 172.7(3) no
C6 C11 C18 C8 -62.2(3) no

loop_
_cod_related_entry_id
_cod_related_entry_database
_cod_related_entry_code
1 ChemSpider 21180413
